data_4500816
loop_
_publ_author_name
'Ghosh, Soumyajit'
'Bag, Partha Pratim'
'Reddy, C. Malla'

_publ_section_title
;
 Co-Crystals of Sulfamethazine with Some Carboxylic Acids and Amides:
 Co-Former Assisted Tautomerism in an Active Pharmaceutical Ingredient and
 Hydrogen Bond Competition Study
;
_journal_issue 8
_journal_name_full 'Crystal Growth &amp; Design'
_journal_page_first 3489
_journal_paper_doi 10.1021/cg200334m
_journal_volume 11
_journal_year 2011
_chemical_formula_moiety 'C12 H14 N4 O2 S, C7 H6 O4'
_chemical_formula_sum 'C19 H20 N4 O6 S'
_chemical_formula_weight 432.45
_chemical_melting_point 473.75
_chemical_name_systematic
; 
 ? 
;
_space_group_IT_number 2
_symmetry_cell_setting triclinic
_symmetry_space_group_name_Hall '-P 1'
_symmetry_space_group_name_H-M 'P -1'
_atom_sites_solution_hydrogens geom
_atom_sites_solution_primary direct
_atom_sites_solution_secondary difmap
_audit_creation_method SHELXL-97
_cell_angle_alpha 73.662(2)
_cell_angle_beta 74.468(2)
_cell_angle_gamma 87.240(2)
_cell_formula_units_Z 2
_cell_length_a 7.9671(3)
_cell_length_b 9.4629(4)
_cell_length_c 13.9432(6)
_cell_measurement_reflns_used 9904
_cell_measurement_temperature 296(2)
_cell_measurement_theta_max 31.87
_cell_measurement_theta_min 2.24
_cell_volume 971.50(7)
_computing_cell_refinement 'Bruker SMART'
_computing_data_collection 'Bruker SMART'
_computing_data_reduction 'Bruker SAINT'
_computing_molecular_graphics 'Bruker SHELXTL'
_computing_publication_material 'Bruker SHELXTL'
_computing_structure_refinement 'SHELXL-97 (Sheldrick, 1997)'
_computing_structure_solution 'SHELXS-97 (Sheldrick, 1990)'
_diffrn_ambient_temperature 296(2)
_diffrn_measured_fraction_theta_full 1.000
_diffrn_measured_fraction_theta_max 1.000
_diffrn_radiation_monochromator graphite
_diffrn_radiation_source 'fine-focus sealed tube'
_diffrn_radiation_type MoK\a
_diffrn_radiation_wavelength 0.71073
_diffrn_reflns_av_R_equivalents 0.0301
_diffrn_reflns_av_sigmaI/netI 0.0243
_diffrn_reflns_limit_h_max 10
_diffrn_reflns_limit_h_min -10
_diffrn_reflns_limit_k_max 12
_diffrn_reflns_limit_k_min -12
_diffrn_reflns_limit_l_max 17
_diffrn_reflns_limit_l_min -17
_diffrn_reflns_number 20806
_diffrn_reflns_theta_full 27.00
_diffrn_reflns_theta_max 27.00
_diffrn_reflns_theta_min 1.58
_exptl_absorpt_coefficient_mu 0.213
_exptl_absorpt_correction_T_max 0.958
_exptl_absorpt_correction_T_min 0.907
_exptl_absorpt_correction_type multi-scan
_exptl_absorpt_process_details 'multi-scan absorption correction'
_exptl_crystal_colour colourless
_exptl_crystal_density_diffrn 1.478
_exptl_crystal_density_method 'not measured'
_exptl_crystal_description Needle
_exptl_crystal_F_000 452
_exptl_crystal_size_max 0.54
_exptl_crystal_size_mid 0.38
_exptl_crystal_size_min 0.20
_refine_diff_density_max 0.578
_refine_diff_density_min -0.324
_refine_diff_density_rms 0.054
_refine_ls_extinction_method none
_refine_ls_goodness_of_fit_ref 1.176
_refine_ls_hydrogen_treatment mixed
_refine_ls_matrix_type full
_refine_ls_number_parameters 297
_refine_ls_number_reflns 4230
_refine_ls_number_restraints 0
_refine_ls_restrained_S_all 1.176
_refine_ls_R_factor_all 0.0490
_refine_ls_R_factor_gt 0.0395
_refine_ls_shift/su_max 0.000
_refine_ls_shift/su_mean 0.000
_refine_ls_structure_factor_coef Fsqd
_refine_ls_weighting_details 'calc w=1/[\s^2^(Fo^2^)+(0.1000P)^2^+0.0190P] where P=(Fo^2^+2Fc^2^)/3'
_refine_ls_weighting_scheme calc
_refine_ls_wR_factor_gt 0.1312
_refine_ls_wR_factor_ref 0.1452
_reflns_number_gt 3584
_reflns_number_total 4230
_reflns_threshold_expression >2sigma(I)
_cod_data_source_file cg200334m_si_002.cif
_cod_data_source_block cmr_041_sg_1
_cod_depositor_comments
;
The following automatic conversions were performed:

'_symmetry_cell_setting' value 'Triclinic' changed to 'triclinic'
according to /home/saulius/struct/CIF-dictionaries/cif_core.dic
dictionary named 'cif_core.dic' version 2.4.1 from 2010-06-29.

Automatic conversion script
Id: cif_fix_values 1715 2011-07-08 13:25:40Z adriana 
;
_cod_original_sg_symbol_H-M 'P-1   '
_cod_database_code 4500816

loop_
_symmetry_equiv_pos_as_xyz
'x, y, z'
'-x, -y, -z'

loop_
_atom_site_label
_atom_site_type_symbol
_atom_site_fract_x
_atom_site_fract_y
_atom_site_fract_z
_atom_site_U_iso_or_equiv
_atom_site_adp_type
_atom_site_occupancy
_atom_site_symmetry_multiplicity
_atom_site_calc_flag
_atom_site_refinement_flags
S1 S 0.02072(5) -0.10585(4) 0.20980(3) 0.02835(15) Uani 1 1 d .
C3 C 0.02515(19) 0.11372(16) 0.29834(12) 0.0266(3) Uani 1 1 d .
C4 C -0.0409(2) 0.29351(18) 0.38251(13) 0.0343(4) Uani 1 1 d .
C2 C 0.1589(2) 0.33693(17) 0.21539(13) 0.0323(4) Uani 1 1 d .
C5 C 0.0717(2) 0.38796(18) 0.29879(14) 0.0386(4) Uani 1 1 d .
H5 H 0.0891 0.4847 0.2983 0.046 Uiso 1 1 calc R
C1 C 0.2820(3) 0.4354(2) 0.12341(15) 0.0454(5) Uani 1 1 d .
H1A H 0.3858 0.3834 0.1029 0.068 Uiso 1 1 calc R
H1B H 0.3116 0.5206 0.1407 0.068 Uiso 1 1 calc R
H1C H 0.2279 0.4657 0.0673 0.068 Uiso 1 1 calc R
C6 C -0.1411(3) 0.3402(2) 0.47436(17) 0.0508(5) Uani 1 1 d .
H6A H -0.2604 0.3068 0.4927 0.076 Uiso 1 1 calc R
H6B H -0.1358 0.4457 0.4582 0.076 Uiso 1 1 calc R
H6C H -0.0918 0.2982 0.5315 0.076 Uiso 1 1 calc R
N1 N 0.13512(17) 0.19720(14) 0.21468(10) 0.0292(3) Uani 1 1 d .
N3 N -0.00303(18) -0.03337(15) 0.30541(11) 0.0306(3) Uani 1 1 d .
N2 N -0.06327(17) 0.15366(14) 0.38249(10) 0.0306(3) Uani 1 1 d .
N4 N 0.76520(19) -0.21958(17) 0.04595(14) 0.0369(3) Uani 1 1 d .
O1 O -0.03872(15) -0.01038(13) 0.12634(9) 0.0376(3) Uani 1 1 d .
O2 O -0.06564(16) -0.24733(13) 0.25809(10) 0.0431(3) Uani 1 1 d .
C7 C 0.24338(19) -0.12998(16) 0.16302(12) 0.0270(3) Uani 1 1 d .
C9 C 0.4719(2) -0.17956(17) 0.02592(12) 0.0305(3) Uani 1 1 d .
H9 H 0.5092 -0.1942 -0.0396 0.037 Uiso 1 1 calc R
C12 C 0.3603(2) -0.13884(19) 0.22239(13) 0.0331(4) Uani 1 1 d .
H12 H 0.3228 -0.1256 0.2884 0.040 Uiso 1 1 calc R
C10 C 0.5901(2) -0.18773(16) 0.08444(12) 0.0292(3) Uani 1 1 d .
C8 C 0.2993(2) -0.14984(17) 0.06422(12) 0.0303(3) Uani 1 1 d .
H8 H 0.2210 -0.1432 0.0243 0.036 Uiso 1 1 calc R
C11 C 0.5332(2) -0.16754(19) 0.18273(13) 0.0345(4) Uani 1 1 d .
H11 H 0.6119 -0.1733 0.2223 0.041 Uiso 1 1 calc R
C14 C 0.4720(2) 0.22236(18) 0.36279(13) 0.0337(4) Uani 1 1 d .
C13 C 0.3401(2) 0.13661(19) 0.45128(13) 0.0369(4) Uani 1 1 d .
C19 C 0.5718(2) 0.1603(2) 0.28668(14) 0.0365(4) Uani 1 1 d .
H19 H 0.5558 0.0607 0.2941 0.044 Uiso 1 1 calc R
C15 C 0.5024(2) 0.3728(2) 0.35079(14) 0.0390(4) Uani 1 1 d .
C17 C 0.7190(2) 0.3908(2) 0.19099(13) 0.0375(4) Uani 1 1 d .
C18 C 0.6923(2) 0.2422(2) 0.20165(13) 0.0397(4) Uani 1 1 d .
H18 H 0.7557 0.1990 0.1514 0.048 Uiso 1 1 calc R
C16 C 0.6264(3) 0.4553(2) 0.26512(14) 0.0431(4) Uani 1 1 d .
H16 H 0.6467 0.5542 0.2579 0.052 Uiso 1 1 calc R
O3 O 0.31350(19) 0.00023(15) 0.45405(11) 0.0483(4) Uani 1 1 d .
O4 O 0.25397(19) 0.19112(15) 0.51999(11) 0.0526(4) Uani 1 1 d .
O6 O 0.83903(19) 0.46733(19) 0.10534(11) 0.0537(4) Uani 1 1 d .
O5 O 0.4154(2) 0.44149(18) 0.41966(13) 0.0661(5) Uani 1 1 d .
H3 H -0.081(3) -0.088(3) 0.3603(19) 0.059(7) Uiso 1 1 d .
H4A H 0.789(3) -0.203(3) -0.0149(19) 0.052(7) Uiso 1 1 d .
H4B H 0.832(3) -0.179(3) 0.0744(19) 0.061(7) Uiso 1 1 d .
H5A H 0.345(5) 0.362(5) 0.476(3) 0.129(13) Uiso 1 1 d .
H5B H 0.234(4) -0.046(3) 0.510(2) 0.081(9) Uiso 1 1 d .
H7 H 0.843(4) 0.555(4) 0.099(2) 0.091(11) Uiso 1 1 d .

loop_
_atom_site_aniso_label
_atom_site_aniso_U_11
_atom_site_aniso_U_22
_atom_site_aniso_U_33
_atom_site_aniso_U_23
_atom_site_aniso_U_13
_atom_site_aniso_U_12
S1 0.0230(2) 0.0284(2) 0.0340(2) -0.01411(17) -0.00205(16) -0.00142(15)
C3 0.0224(7) 0.0275(7) 0.0306(8) -0.0106(6) -0.0058(6) 0.0029(5)
C4 0.0358(9) 0.0343(8) 0.0379(9) -0.0181(7) -0.0109(7) 0.0072(7)
C2 0.0330(9) 0.0265(7) 0.0383(9) -0.0099(6) -0.0102(7) 0.0017(6)
C5 0.0450(10) 0.0287(8) 0.0453(10) -0.0159(7) -0.0115(8) 0.0026(7)
C1 0.0492(11) 0.0344(9) 0.0461(11) -0.0084(8) -0.0029(8) -0.0092(8)
C6 0.0582(13) 0.0497(11) 0.0489(11) -0.0305(9) -0.0047(9) 0.0061(9)
N1 0.0282(7) 0.0283(6) 0.0306(7) -0.0108(5) -0.0038(5) -0.0009(5)
N3 0.0316(7) 0.0266(6) 0.0293(7) -0.0112(5) 0.0032(5) -0.0027(5)
N2 0.0291(7) 0.0331(7) 0.0315(7) -0.0143(5) -0.0061(5) 0.0030(5)
N4 0.0253(7) 0.0430(8) 0.0402(9) -0.0151(7) -0.0011(6) 0.0001(6)
O1 0.0287(6) 0.0486(7) 0.0406(7) -0.0194(6) -0.0113(5) 0.0083(5)
O2 0.0347(7) 0.0339(6) 0.0575(8) -0.0192(6) 0.0020(6) -0.0095(5)
C7 0.0242(7) 0.0254(7) 0.0298(8) -0.0104(6) -0.0019(6) 0.0008(5)
C9 0.0332(8) 0.0305(8) 0.0264(8) -0.0110(6) -0.0025(6) 0.0021(6)
C12 0.0299(8) 0.0414(9) 0.0283(8) -0.0142(7) -0.0037(6) 0.0021(7)
C10 0.0250(8) 0.0239(7) 0.0346(8) -0.0079(6) -0.0009(6) -0.0005(6)
C8 0.0292(8) 0.0323(8) 0.0314(8) -0.0133(6) -0.0074(6) 0.0028(6)
C11 0.0293(8) 0.0423(9) 0.0355(9) -0.0149(7) -0.0107(7) 0.0029(7)
C14 0.0290(8) 0.0385(9) 0.0314(8) -0.0100(7) -0.0045(7) 0.0030(7)
C13 0.0330(9) 0.0419(9) 0.0330(9) -0.0118(7) -0.0030(7) 0.0027(7)
C19 0.0360(9) 0.0358(8) 0.0364(9) -0.0125(7) -0.0055(7) 0.0055(7)
C15 0.0412(10) 0.0375(9) 0.0351(9) -0.0124(7) -0.0029(7) 0.0050(7)
C17 0.0326(9) 0.0432(9) 0.0292(8) -0.0014(7) -0.0056(7) 0.0063(7)
C18 0.0352(9) 0.0491(10) 0.0316(9) -0.0130(7) -0.0033(7) 0.0103(8)
C16 0.0473(11) 0.0371(9) 0.0387(10) -0.0065(7) -0.0054(8) 0.0021(8)
O3 0.0483(8) 0.0435(7) 0.0450(8) -0.0141(6) 0.0048(6) -0.0080(6)
O4 0.0536(9) 0.0494(8) 0.0419(8) -0.0164(6) 0.0138(6) -0.0050(6)
O6 0.0491(9) 0.0535(9) 0.0371(7) 0.0048(6) 0.0058(6) 0.0016(7)
O5 0.0839(12) 0.0478(9) 0.0558(10) -0.0279(8) 0.0139(8) -0.0004(8)

loop_
_atom_type_symbol
_atom_type_description
_atom_type_scat_dispersion_real
_atom_type_scat_dispersion_imag
_atom_type_scat_source
C C 0.0033 0.0016 'International Tables Vol C Tables 4.2.6.8 and 6.1.1.4'
H H 0.0000 0.0000 'International Tables Vol C Tables 4.2.6.8 and 6.1.1.4'
N N 0.0061 0.0033 'International Tables Vol C Tables 4.2.6.8 and 6.1.1.4'
O O 0.0106 0.0060 'International Tables Vol C Tables 4.2.6.8 and 6.1.1.4'
S S 0.1246 0.1234 'International Tables Vol C Tables 4.2.6.8 and 6.1.1.4'

loop_
_geom_angle_atom_site_label_1
_geom_angle_atom_site_label_2
_geom_angle_atom_site_label_3
_geom_angle
O2 S1 O1 116.85(8)
O2 S1 N3 103.71(7)
O1 S1 N3 111.66(7)
O2 S1 C7 109.09(7)
O1 S1 C7 107.81(7)
N3 S1 C7 107.32(7)
N1 C3 N2 126.92(14)
N1 C3 N3 119.46(13)
N2 C3 N3 113.60(13)
N2 C4 C5 119.71(15)
N2 C4 C6 117.86(16)
C5 C4 C6 122.43(16)
N1 C2 C5 121.29(15)
N1 C2 C1 117.90(15)
C5 C2 C1 120.81(15)
C4 C5 C2 119.10(15)
C3 N1 C2 115.68(14)
C3 N3 S1 126.98(11)
C3 N2 C4 117.30(14)
C12 C7 C8 120.32(14)
C12 C7 S1 122.63(12)
C8 C7 S1 116.92(12)
C8 C9 C10 120.59(15)
C11 C12 C7 119.54(15)
C11 C10 C9 119.43(15)
C11 C10 N4 119.98(15)
C9 C10 N4 120.57(16)
C9 C8 C7 119.54(14)
C12 C11 C10 120.58(15)
C19 C14 C15 117.78(16)
C19 C14 C13 121.77(16)
C15 C14 C13 120.45(15)
O4 C13 O3 121.52(16)
O4 C13 C14 121.71(16)
O3 C13 C14 116.75(15)
C18 C19 C14 121.75(17)
O5 C15 C16 117.35(17)
O5 C15 C14 122.28(16)
C16 C15 C14 120.37(16)
O6 C17 C16 122.13(18)
O6 C17 C18 117.24(17)
C16 C17 C18 120.64(16)
C19 C18 C17 119.44(17)
C17 C16 C15 119.99(18)

loop_
_geom_bond_atom_site_label_1
_geom_bond_atom_site_label_2
_geom_bond_distance
S1 O2 1.4327(12)
S1 O1 1.4342(12)
S1 N3 1.6279(14)
S1 C7 1.7464(15)
C3 N1 1.324(2)
C3 N2 1.341(2)
C3 N3 1.3923(19)
C4 N2 1.344(2)
C4 C5 1.377(2)
C4 C6 1.486(3)
C2 N1 1.348(2)
C2 C5 1.385(2)
C2 C1 1.489(2)
N4 C10 1.405(2)
C7 C12 1.388(2)
C7 C8 1.393(2)
C9 C8 1.382(2)
C9 C10 1.389(2)
C12 C11 1.385(2)
C10 C11 1.388(2)
C14 C19 1.399(2)
C14 C15 1.411(2)
C14 C13 1.452(2)
C13 O4 1.244(2)
C13 O3 1.306(2)
C19 C18 1.369(2)
C15 O5 1.333(2)
C15 C16 1.389(3)
C17 O6 1.354(2)
C17 C16 1.374(3)
C17 C18 1.392(3)

loop_
_cod_related_entry_id
_cod_related_entry_database
_cod_related_entry_code
1 ChemSpider 30661308
